data_2242234
loop_
_publ_author_name
'AaminaNaaz, Y.'
'Sathiyaraj, Subramaniyan'
'Kalaimani, Sundararaj'
'Nasar, A. Sultan'
'SubbiahPandi, A.'

_publ_section_title
;
 Crystal structure of phenyl <i>N</i>-(3,5-dimethylphenyl)carbamate
;
_journal_coeditor_code SU5370
_journal_issue 6
_journal_name_full 'Acta Crystallographica Section E'
_journal_page_first 849
_journal_page_last 852
_journal_paper_doi 10.1107/S2056989017006922
_journal_volume 73
_journal_year 2017
_chemical_formula_iupac 'C15 H15 N O2'
_chemical_formula_moiety 'C15 H15 N O2'
_chemical_formula_sum 'C15 H15 N O2'
_chemical_formula_weight 241.28
_chemical_name_systematic
;
Phenyl <i>N</i>-(3,5-dimethylphenyl)carbamate
;
_space_group_IT_number 2
_symmetry_cell_setting triclinic
_symmetry_space_group_name_Hall '-P 1'
_symmetry_space_group_name_H-M 'P -1'
_atom_sites_solution_hydrogens geom
_atom_sites_solution_primary direct
_atom_sites_solution_secondary difmap
_audit_creation_method SHELXL-97
_cell_angle_alpha 62.979(3)
_cell_angle_beta 82.329(3)
_cell_angle_gamma 87.145(3)
_cell_formula_units_Z 4
_cell_length_a 9.4257(4)
_cell_length_b 12.2054(5)
_cell_length_c 13.2067(6)
_cell_measurement_reflns_used 3376
_cell_measurement_temperature 293(2)
_cell_measurement_theta_max 25.00
_cell_measurement_theta_min 1.74
_cell_volume 1341.29(11)
_computing_cell_refinement
;
<i>SAINT</i> (Bruker, 2008)
;
_computing_data_collection
;
<i>APEX2</i> (Bruker, 2008)
;
_computing_data_reduction
;
<i>SAINT</i> (Bruker, 2008)
;
_computing_molecular_graphics
;
<i>PLATON</i> (Spek, 2009) and Mercury (Macrae <i>et al.</i>,
2008)
;
_computing_publication_material
;
<i>SHELXL97</i> (Sheldrick, 2008) and <i>PLATON</i> (Spek, 2009)
;
_computing_structure_refinement
;
SHELXL97 (Sheldrick, 2008)
;
_computing_structure_solution
;
SHELXS97 (Sheldrick, 2008)
;
_diffrn_ambient_temperature 293(2)
_diffrn_measured_fraction_theta_full 0.999
_diffrn_measured_fraction_theta_max 0.999
_diffrn_measurement_device_type 'Bruker SMART APEXII CCD'
_diffrn_measurement_method '\w and \f scans'
_diffrn_radiation_monochromator graphite
_diffrn_radiation_source 'fine-focus sealed tube'
_diffrn_radiation_type MoK\a
_diffrn_radiation_wavelength 0.71073
_diffrn_reflns_av_R_equivalents 0.0307
_diffrn_reflns_av_sigmaI/netI 0.0218
_diffrn_reflns_limit_h_max 11
_diffrn_reflns_limit_h_min -11
_diffrn_reflns_limit_k_max 14
_diffrn_reflns_limit_k_min -14
_diffrn_reflns_limit_l_max 15
_diffrn_reflns_limit_l_min -15
_diffrn_reflns_number 31199
_diffrn_reflns_theta_full 25.00
_diffrn_reflns_theta_max 25.00
_diffrn_reflns_theta_min 1.74
_exptl_absorpt_coefficient_mu 0.079
_exptl_absorpt_correction_T_max 0.987
_exptl_absorpt_correction_T_min 0.984
_exptl_absorpt_correction_type multi-scan
_exptl_absorpt_process_details
;
(<i>SADABS</i>; Bruker, 2008)
;
_exptl_crystal_colour yellow
_exptl_crystal_density_diffrn 1.195
_exptl_crystal_density_method 'not measured'
_exptl_crystal_description block
_exptl_crystal_F_000 512
_exptl_crystal_size_max 0.20
_exptl_crystal_size_mid 0.18
_exptl_crystal_size_min 0.17
_refine_diff_density_max 0.254
_refine_diff_density_min -0.199
_refine_ls_extinction_method none
_refine_ls_goodness_of_fit_ref 1.090
_refine_ls_hydrogen_treatment constr
_refine_ls_matrix_type full
_refine_ls_number_parameters 325
_refine_ls_number_reflns 4723
_refine_ls_number_restraints 0
_refine_ls_restrained_S_all 1.090
_refine_ls_R_factor_all 0.0737
_refine_ls_R_factor_gt 0.0462
_refine_ls_shift/su_max 0.000
_refine_ls_shift/su_mean 0.000
_refine_ls_structure_factor_coef Fsqd
_refine_ls_weighting_details 'calc w=1/[\s^2^(Fo^2^)+(0.0578P)^2^+0.5754P] where P=(Fo^2^+2Fc^2^)/3'
_refine_ls_weighting_scheme calc
_refine_ls_wR_factor_gt 0.1145
_refine_ls_wR_factor_ref 0.1431
_reflns_number_gt 3376
_reflns_number_total 4723
_reflns_threshold_expression >2sigma(I)
_cod_data_source_file su5370sup1.cif
_cod_data_source_block I
_cod_original_cell_volume 1341.29(10)
_cod_database_code 2242234

loop_
_symmetry_equiv_pos_as_xyz
'x, y, z'
'-x, -y, -z'

loop_
_atom_site_aniso_label
_atom_site_aniso_U_11
_atom_site_aniso_U_22
_atom_site_aniso_U_33
_atom_site_aniso_U_12
_atom_site_aniso_U_13
_atom_site_aniso_U_23
O1 0.0349(8) 0.0558(9) 0.0593(10) 0.0080(7) -0.0001(7) -0.0123(8)
O2 0.0302(8) 0.0715(11) 0.0554(10) 0.0058(7) -0.0035(7) -0.0187(8)
N1 0.0295(8) 0.0500(10) 0.0534(11) 0.0029(7) -0.0028(8) -0.0207(9)
C1 0.0442(12) 0.0516(13) 0.0670(15) 0.0033(10) -0.0101(11) -0.0291(12)
C2 0.0626(15) 0.0462(14) 0.0798(19) 0.0059(11) -0.0270(14) -0.0250(13)
C3 0.0729(17) 0.0495(14) 0.0649(17) -0.0067(13) -0.0275(14) -0.0155(13)
O3 0.0406(8) 0.0657(10) 0.0743(11) 0.0177(7) -0.0184(7) -0.0493(9)
C4 0.0623(15) 0.0627(15) 0.0514(14) -0.0125(12) -0.0131(12) -0.0223(12)
O4 0.0303(7) 0.0692(10) 0.0590(10) 0.0036(7) -0.0066(6) -0.0388(8)
C5 0.0461(12) 0.0536(13) 0.0551(14) -0.0013(10) -0.0083(11) -0.0272(12)
C6 0.0359(10) 0.0447(12) 0.0534(13) -0.0014(9) -0.0127(10) -0.0231(11)
C7 0.101(2) 0.0603(18) 0.126(3) 0.0280(17) -0.033(2) -0.0349(19)
C8 0.108(3) 0.099(2) 0.0551(17) -0.0149(19) -0.0002(17) -0.0254(17)
C9 0.0308(11) 0.0498(12) 0.0473(12) 0.0006(9) -0.0068(9) -0.0230(11)
C10 0.0377(11) 0.0548(14) 0.0459(13) 0.0068(10) 0.0015(10) -0.0138(11)
C11 0.0558(15) 0.0610(16) 0.087(2) 0.0000(12) -0.0054(14) -0.0282(15)
C12 0.084(2) 0.0554(18) 0.120(3) 0.0092(16) 0.006(2) -0.0237(18)
C13 0.075(2) 0.086(2) 0.077(2) 0.0306(18) -0.0041(17) -0.0048(18)
C14 0.0532(15) 0.123(3) 0.0531(16) 0.0237(17) -0.0125(12) -0.0324(18)
C15 0.0443(13) 0.0827(18) 0.0530(14) 0.0074(12) -0.0024(11) -0.0337(13)
N2 0.0291(8) 0.0530(10) 0.0556(11) 0.0062(7) -0.0086(7) -0.0332(9)
C16 0.0387(11) 0.0465(12) 0.0404(12) -0.0029(9) -0.0024(9) -0.0192(10)
C17 0.0582(13) 0.0401(11) 0.0411(12) -0.0021(10) -0.0078(10) -0.0169(10)
C18 0.0579(14) 0.0536(13) 0.0463(13) 0.0118(11) -0.0064(11) -0.0291(11)
C19 0.0407(11) 0.0610(14) 0.0447(12) 0.0064(10) -0.0052(9) -0.0299(11)
C20 0.0358(10) 0.0506(12) 0.0431(12) -0.0009(9) -0.0025(9) -0.0252(10)
C21 0.0345(10) 0.0395(10) 0.0353(11) 0.0036(8) -0.0058(8) -0.0168(9)
C22 0.090(2) 0.0568(15) 0.0774(19) -0.0152(14) -0.0020(15) -0.0368(15)
C23 0.0452(13) 0.105(2) 0.085(2) 0.0088(13) 0.0023(13) -0.0629(18)
C24 0.0307(10) 0.0400(11) 0.0419(11) 0.0010(8) -0.0021(8) -0.0176(9)
C25 0.0350(10) 0.0473(12) 0.0492(13) 0.0049(9) -0.0086(9) -0.0269(11)
C26 0.118(2) 0.0460(14) 0.0578(16) 0.0122(14) -0.0381(16) -0.0215(12)
C27 0.156(3) 0.0517(16) 0.090(2) 0.0190(18) -0.057(2) -0.0402(16)
C28 0.095(2) 0.081(2) 0.077(2) 0.0157(16) -0.0331(16) -0.0534(17)
C29 0.0631(15) 0.0784(18) 0.0446(14) 0.0112(13) -0.0104(11) -0.0253(13)
C30 0.0514(13) 0.0453(12) 0.0529(14) 0.0058(10) -0.0045(11) -0.0172(11)

loop_
_atom_site_type_symbol
_atom_site_label
_atom_site_fract_x
_atom_site_fract_y
_atom_site_fract_z
_atom_site_U_iso_or_equiv
_atom_site_thermal_displace_type
_atom_site_calc_flag
_atom_site_refinement_flags
_atom_site_occupancy
O O1 1.58017(15) 0.50462(14) 0.15809(14) 0.0562(5) Uani d . 1.000
O O2 1.41427(14) 0.39474(15) 0.30750(13) 0.0566(6) Uani d . 1.000
N N1 1.64082(17) 0.32555(16) 0.29043(15) 0.0457(6) Uani d . 1.000
C C1 1.7338(2) 0.1239(2) 0.3932(2) 0.0532(8) Uani d . 1.000
C C2 1.7388(3) 0.0131(2) 0.4911(3) 0.0626(9) Uani d . 1.000
C C3 1.6482(3) -0.0046(2) 0.5884(2) 0.0642(9) Uani d . 1.000
O O3 1.16793(15) 0.29093(14) 0.18417(14) 0.0529(6) Uani d . 1.000
C C4 1.5555(3) 0.0854(2) 0.5912(2) 0.0590(8) Uani d . 1.000
O O4 0.94345(14) 0.36607(14) 0.18663(13) 0.0491(5) Uani d . 1.000
C C5 1.5507(2) 0.1955(2) 0.4921(2) 0.0503(8) Uani d . 1.000
C C6 1.6388(2) 0.21386(19) 0.39347(19) 0.0435(7) Uani d . 1.000
C C7 1.8376(4) -0.0869(3) 0.4895(3) 0.0977(13) Uani d . 1.000
C C8 1.4618(4) 0.0653(3) 0.6999(2) 0.0914(13) Uani d . 1.000
C C9 1.5337(2) 0.40501(19) 0.25803(18) 0.0420(7) Uani d . 1.000
C C10 1.4810(2) 0.5974(2) 0.10787(19) 0.0505(7) Uani d . 1.000
C C11 1.5007(3) 0.7082(2) 0.1060(3) 0.0703(10) Uani d . 1.000
C C12 1.4096(4) 0.8039(3) 0.0507(3) 0.0948(13) Uani d . 1.000
C C13 1.3023(4) 0.7864(3) -0.0004(3) 0.0933(12) Uani d . 1.000
C C14 1.2842(3) 0.6744(3) 0.0022(2) 0.0795(12) Uani d . 1.000
C C15 1.3748(2) 0.5789(3) 0.0561(2) 0.0595(9) Uani d . 1.000
N N2 1.11656(17) 0.40705(15) 0.27069(15) 0.0425(6) Uani d . 1.000
C C16 1.1256(2) 0.58070(18) 0.30825(17) 0.0422(7) Uani d . 1.000
C C17 1.0624(2) 0.66070(19) 0.34863(18) 0.0468(7) Uani d . 1.000
C C18 0.9176(2) 0.6468(2) 0.38825(19) 0.0505(8) Uani d . 1.000
C C19 0.8359(2) 0.5547(2) 0.39031(18) 0.0467(7) Uani d . 1.000
C C20 0.9016(2) 0.47436(19) 0.35201(17) 0.0418(7) Uani d . 1.000
C C21 1.0452(2) 0.48834(17) 0.30963(16) 0.0365(6) Uani d . 1.000
C C22 1.1512(3) 0.7594(2) 0.3502(3) 0.0725(10) Uani d . 1.000
C C23 0.6792(3) 0.5403(3) 0.4352(3) 0.0721(10) Uani d . 1.000
C C24 1.0631(2) 0.35729(17) 0.21212(17) 0.0382(6) Uani d . 1.000
C C25 1.1406(2) 0.24132(19) 0.11142(18) 0.0417(7) Uani d . 1.000
C C26 1.1482(3) 0.1170(2) 0.1526(2) 0.0724(10) Uani d . 1.000
C C27 1.1370(4) 0.0660(3) 0.0796(3) 0.0925(13) Uani d . 1.000
C C28 1.1152(3) 0.1379(3) -0.0306(3) 0.0758(12) Uani d . 1.000
C C29 1.1068(3) 0.2615(3) -0.0702(2) 0.0630(9) Uani d . 1.000
C C30 1.1207(2) 0.3150(2) 0.0001(2) 0.0522(8) Uani d . 1.000
H H1 1.71910 0.34390 0.24420 0.0550 Uiso c R 1.000
H H1A 1.79470 0.13780 0.32690 0.0640 Uiso c R 1.000
H H3 1.64960 -0.07930 0.65390 0.0770 Uiso c R 1.000
H H5 1.48810 0.25680 0.49240 0.0600 Uiso c R 1.000
H H7A 1.89210 -0.05870 0.41510 0.1470 Uiso c R 1.000
H H7B 1.78230 -0.15830 0.50600 0.1470 Uiso c R 1.000
H H7C 1.90150 -0.10750 0.54620 0.1470 Uiso c R 1.000
H H8A 1.40440 0.13660 0.68630 0.1370 Uiso c R 1.000
H H8B 1.52060 0.05130 0.75850 0.1370 Uiso c R 1.000
H H8C 1.40060 -0.00500 0.72410 0.1370 Uiso c R 1.000
H H11 1.57400 0.71960 0.14110 0.0840 Uiso c R 1.000
H H12 1.42170 0.88010 0.04850 0.1140 Uiso c R 1.000
H H13 1.24120 0.85060 -0.03710 0.1120 Uiso c R 1.000
H H14 1.21060 0.66280 -0.03260 0.0950 Uiso c R 1.000
H H15 1.36370 0.50310 0.05710 0.0710 Uiso c R 1.000
H H2 1.20280 0.38790 0.28630 0.0510 Uiso c R 1.000
H H16 1.22240 0.58930 0.28020 0.0510 Uiso c R 1.000
H H18 0.87400 0.70090 0.41420 0.0610 Uiso c R 1.000
H H20 0.84890 0.41050 0.35480 0.0500 Uiso c R 1.000
H H22A 1.24840 0.75510 0.31950 0.1090 Uiso c R 1.000
H H22B 1.14850 0.74710 0.42760 0.1090 Uiso c R 1.000
H H22C 1.11320 0.83870 0.30460 0.1090 Uiso c R 1.000
H H23A 0.65130 0.60320 0.45820 0.1080 Uiso c R 1.000
H H23B 0.66170 0.46090 0.49980 0.1080 Uiso c R 1.000
H H23C 0.62440 0.54770 0.37610 0.1080 Uiso c R 1.000
H H26 1.16080 0.06710 0.22880 0.0870 Uiso c R 1.000
H H27 1.14440 -0.01860 0.10650 0.1110 Uiso c R 1.000
H H28 1.10600 0.10280 -0.07880 0.0910 Uiso c R 1.000
H H29 1.09160 0.31090 -0.14580 0.0760 Uiso c R 1.000
H H30 1.11650 0.40000 -0.02780 0.0630 Uiso c R 1.000

loop_
_atom_type_symbol
_atom_type_description
_atom_type_scat_dispersion_real
_atom_type_scat_dispersion_imag
_atom_type_scat_source
C C 0.0033 0.0016 'International Tables Vol C Tables 4.2.6.8 and 6.1.1.4'
H H 0.0000 0.0000 'International Tables Vol C Tables 4.2.6.8 and 6.1.1.4'
N N 0.0061 0.0033 'International Tables Vol C Tables 4.2.6.8 and 6.1.1.4'
O O 0.0106 0.0060 'International Tables Vol C Tables 4.2.6.8 and 6.1.1.4'

loop_
_geom_angle_atom_site_label_1
_geom_angle_atom_site_label_2
_geom_angle_atom_site_label_3
_geom_angle
_geom_angle_publ_flag
C9 O1 C10 117.78(16) no
C6 N1 C9 126.72(17) no
C2 C1 C6 120.4(2) no
C6 N1 H1 117.00 no
C9 N1 H1 117.00 no
C3 C2 C7 120.9(3) no
C1 C2 C3 118.6(3) no
C1 C2 C7 120.5(3) no
C2 C3 C4 121.8(2) no
C24 O3 C25 118.46(16) no
C3 C4 C5 118.9(2) no
C3 C4 C8 120.6(2) no
C5 C4 C8 120.4(3) no
C4 C5 C6 120.0(2) no
C1 C6 C5 120.2(2) no
N1 C6 C5 122.4(2) no
N1 C6 C1 117.29(19) no
O1 C9 O2 123.5(2) no
O1 C9 N1 109.16(17) no
O2 C9 N1 127.3(2) no
C11 C10 C15 121.6(3) no
O1 C10 C11 117.6(2) no
O1 C10 C15 120.6(3) no
C10 C11 C12 118.9(3) no
C11 C12 C13 120.2(4) no
C12 C13 C14 120.2(3) no
C13 C14 C15 120.2(3) no
C10 C15 C14 119.0(3) no
C6 C1 H1A 120.00 no
C2 C1 H1A 120.00 no
C21 N2 C24 126.38(17) no
C2 C3 H3 119.00 no
C4 C3 H3 119.00 no
C6 C5 H5 120.00 no
C4 C5 H5 120.00 no
C2 C7 H7C 110.00 no
H7A C7 H7B 109.00 no
H7A C7 H7C 109.00 no
H7B C7 H7C 109.00 no
C2 C7 H7A 109.00 no
C2 C7 H7B 109.00 no
C4 C8 H8A 109.00 no
H8A C8 H8B 110.00 no
H8A C8 H8C 109.00 no
H8B C8 H8C 109.00 no
C4 C8 H8B 109.00 no
C4 C8 H8C 109.00 no
C10 C11 H11 121.00 no
C12 C11 H11 121.00 no
C11 C12 H12 120.00 no
C13 C12 H12 120.00 no
C14 C13 H13 120.00 no
C12 C13 H13 120.00 no
C13 C14 H14 120.00 no
C15 C14 H14 120.00 no
C14 C15 H15 120.00 no
C10 C15 H15 121.00 no
C21 N2 H2 117.00 no
C24 N2 H2 117.00 no
C17 C16 C21 120.19(18) no
C18 C17 C22 121.3(2) no
C16 C17 C18 118.5(2) no
C16 C17 C22 120.18(19) no
C17 C18 C19 121.9(2) no
C20 C19 C23 120.4(2) no
C18 C19 C20 118.64(19) no
C18 C19 C23 121.0(2) no
C19 C20 C21 120.4(2) no
C16 C21 C20 120.3(2) no
N2 C21 C20 122.0(2) no
N2 C21 C16 117.65(17) no
O3 C24 O4 123.5(2) no
O3 C24 N2 108.53(17) no
O4 C24 N2 127.9(2) no
O3 C25 C26 117.45(19) no
C26 C25 C30 120.9(2) no
O3 C25 C30 121.4(2) no
C25 C26 C27 119.0(2) no
C26 C27 C28 120.7(4) no
C27 C28 C29 119.6(3) no
C28 C29 C30 120.9(3) no
C25 C30 C29 118.9(3) no
C17 C16 H16 120.00 no
C21 C16 H16 120.00 no
C17 C18 H18 119.00 no
C19 C18 H18 119.00 no
C19 C20 H20 120.00 no
C21 C20 H20 120.00 no
C17 C22 H22A 109.00 no
C17 C22 H22B 109.00 no
C17 C22 H22C 110.00 no
H22A C22 H22B 109.00 no
H22A C22 H22C 110.00 no
H22B C22 H22C 109.00 no
C19 C23 H23A 109.00 no
C19 C23 H23B 110.00 no
C19 C23 H23C 109.00 no
H23A C23 H23B 110.00 no
H23A C23 H23C 109.00 no
H23B C23 H23C 109.00 no
C25 C26 H26 121.00 no
C27 C26 H26 120.00 no
C26 C27 H27 120.00 no
C28 C27 H27 120.00 no
C27 C28 H28 120.00 no
C29 C28 H28 120.00 no
C28 C29 H29 120.00 no
C30 C29 H29 119.00 no
C25 C30 H30 120.00 no
C29 C30 H30 121.00 no

loop_
_geom_bond_atom_site_label_1
_geom_bond_atom_site_label_2
_geom_bond_distance
_geom_bond_publ_flag
O1 C9 1.361(3) no
O1 C10 1.405(3) no
O2 C9 1.205(2) no
N1 C6 1.422(3) no
N1 C9 1.336(3) no
C1 C2 1.387(4) no
C1 C6 1.383(3) no
N1 H1 0.8600 no
C2 C3 1.379(4) no
C2 C7 1.504(5) no
O3 C25 1.402(3) no
O3 C24 1.365(3) no
C3 C4 1.380(4) no
C4 C5 1.390(3) no
C4 C8 1.505(4) no
O4 C24 1.206(2) no
C5 C6 1.379(3) no
C10 C15 1.366(3) no
C10 C11 1.363(4) no
C11 C12 1.388(5) no
C12 C13 1.363(5) no
C13 C14 1.370(6) no
C14 C15 1.380(4) no
C1 H1A 0.9300 no
N2 C24 1.335(3) no
N2 C21 1.416(3) no
C3 H3 0.9300 no
C5 H5 0.9300 no
C7 H7C 0.9600 no
C7 H7B 0.9600 no
C7 H7A 0.9600 no
C8 H8A 0.9600 no
C8 H8C 0.9600 no
C8 H8B 0.9600 no
C11 H11 0.9300 no
C12 H12 0.9300 no
C13 H13 0.9300 no
C14 H14 0.9300 no
C15 H15 0.9300 no
N2 H2 0.8600 no
C16 C21 1.381(3) no
C16 C17 1.387(3) no
C17 C18 1.385(3) no
C17 C22 1.510(4) no
C18 C19 1.382(3) no
C19 C20 1.381(3) no
C19 C23 1.504(4) no
C20 C21 1.382(3) no
C25 C30 1.364(3) no
C25 C26 1.361(4) no
C26 C27 1.381(5) no
C27 C28 1.354(5) no
C28 C29 1.356(5) no
C29 C30 1.378(4) no
C16 H16 0.9300 no
C18 H18 0.9300 no
C20 H20 0.9300 no
C22 H22A 0.9600 no
C22 H22B 0.9600 no
C22 H22C 0.9600 no
C23 H23A 0.9600 no
C23 H23B 0.9600 no
C23 H23C 0.9600 no
C26 H26 0.9300 no
C27 H27 0.9300 no
C28 H28 0.9300 no
C29 H29 0.9300 no
C30 H30 0.9300 no

loop_
_geom_hbond_atom_site_label_D
_geom_hbond_atom_site_label_H
_geom_hbond_atom_site_label_A
_geom_hbond_site_symmetry_A
_geom_hbond_distance_DH
_geom_hbond_distance_HA
_geom_hbond_distance_DA
_geom_hbond_angle_DHA
_geom_hbond_publ_flag
N1 H1 O4 1_655 0.86 2.14 2.957(2) 159 yes
N2 H2 O2 . 0.86 2.06 2.896(2) 164 yes
C16 H16 Cg2 1_555 0.93 2.93 3.659(2) 136 yes
C29 H29 Cg3 2_765 0.93 2.59 3.508(3) 173 yes

loop_
_geom_torsion_atom_site_label_1
_geom_torsion_atom_site_label_2
_geom_torsion_atom_site_label_3
_geom_torsion_atom_site_label_4
_geom_torsion
_geom_torsion_publ_flag
C10 O1 C9 N1 178.0(2) no
C9 O1 C10 C15 -72.6(3) no
C9 O1 C10 C11 111.8(3) no
C10 O1 C9 O2 -3.0(3) no
C6 N1 C9 O2 -3.2(4) no
C9 N1 C6 C1 156.0(2) no
C9 N1 C6 C5 -26.5(4) no
C6 N1 C9 O1 175.8(2) no
C6 C1 C2 C3 -0.6(4) no
C6 C1 C2 C7 177.4(3) no
C2 C1 C6 N1 179.3(2) no
C2 C1 C6 C5 1.7(4) no
C7 C2 C3 C4 -179.2(3) no
C1 C2 C3 C4 -1.2(4) no
C2 C3 C4 C8 -177.7(3) no
C25 O3 C24 O4 7.3(3) no
C2 C3 C4 C5 1.9(4) no
C24 O3 C25 C26 -120.5(2) no
C25 O3 C24 N2 -173.11(18) no
C24 O3 C25 C30 65.6(3) no
C3 C4 C5 C6 -0.7(4) no
C8 C4 C5 C6 178.9(3) no
C4 C5 C6 C1 -1.1(3) no
C4 C5 C6 N1 -178.5(2) no
C11 C10 C15 C14 -1.0(4) no
O1 C10 C15 C14 -176.5(2) no
O1 C10 C11 C12 176.1(3) no
C15 C10 C11 C12 0.5(4) no
C10 C11 C12 C13 0.2(5) no
C11 C12 C13 C14 -0.3(5) no
C12 C13 C14 C15 -0.3(5) no
C13 C14 C15 C10 0.9(4) no
C21 N2 C24 O4 -4.3(4) no
C24 N2 C21 C16 -144.0(2) no
C24 N2 C21 C20 38.5(3) no
C21 N2 C24 O3 176.05(18) no
C21 C16 C17 C18 -1.0(3) no
C21 C16 C17 C22 178.3(2) no
C17 C16 C21 N2 -178.04(18) no
C17 C16 C21 C20 -0.5(3) no
C22 C17 C18 C19 -178.2(2) no
C16 C17 C18 C19 1.1(3) no
C17 C18 C19 C23 179.2(2) no
C17 C18 C19 C20 0.3(3) no
C18 C19 C20 C21 -1.8(3) no
C23 C19 C20 C21 179.3(2) no
C19 C20 C21 N2 179.34(19) no
C19 C20 C21 C16 1.9(3) no
O3 C25 C26 C27 -173.2(3) no
C30 C25 C26 C27 0.7(4) no
O3 C25 C30 C29 174.3(2) no
C26 C25 C30 C29 0.7(3) no
C25 C26 C27 C28 -1.6(5) no
C26 C27 C28 C29 1.2(5) no
C27 C28 C29 C30 0.3(4) no
C28 C29 C30 C25 -1.2(4) no

_cod_database_fobs_code 2242234
